data_7020770
loop_
_publ_author_name
'Shuvaev, Konstantin V.'
'Sproules, Stephen'
'Rautiainen, J. Mikko'
'McInnes, Eric J. L.'
'Collison, David'
'Anson, Christopher E.'
'Powell, Annie K.'

_publ_section_title
;
 A self-assembled Cu(ii)(4) [2 \\times 2] grid with organic radicals.
;
_journal_issue 7
_journal_name_full 'Dalton transactions (Cambridge, England : 2003)'
_journal_page_first 2371
_journal_page_last 2381
_journal_paper_doi 10.1039/c2dt31946b
_journal_volume 42
_journal_year 2013
_chemical_formula_moiety '(C76 H86 Cu4 N28 O10), 4(B F4), (C H4 O) '
_chemical_formula_sum 'C77 H90 B4 Cu4 F16 N28 O11'
_chemical_formula_weight 2185.17
_chemical_name_systematic
;
?
;
_space_group_IT_number 88
_symmetry_cell_setting tetragonal
_symmetry_space_group_name_Hall '-I 4ad'
_symmetry_space_group_name_H-M 'I 41/a :2'
_atom_sites_solution_hydrogens geom
_atom_sites_solution_primary direct
_atom_sites_solution_secondary difmap
_audit_creation_method SHELXL-97
_cell_angle_alpha 90.00
_cell_angle_beta 90.00
_cell_angle_gamma 90.00
_cell_formula_units_Z 4
_cell_length_a 24.9162(16)
_cell_length_b 24.9162(16)
_cell_length_c 14.2676(10)
_cell_measurement_reflns_used 26635
_cell_measurement_temperature 150(2)
_cell_measurement_theta_max 27.61
_cell_measurement_theta_min 1.63
_cell_volume 8857.6(10)
_computing_cell_refinement 'X-Area 1.38 (Stoe & Cie GmbH, 2006)'
_computing_data_collection 'WinXpose 1.6.8 (Stoe & Cie GmbH, 2004)'
_computing_data_reduction 'X-Area 1.38 (Stoe & Cie GmbH, 2006)'
_computing_molecular_graphics 'Diamond 2.1 (Crystal Impact, 1998)'
_computing_publication_material 'SHELXTL 6.14 (BrukerAXS Inc., 2003)'
_computing_structure_refinement 'SHELXTL 6.14 (BrukerAXS Inc., 2003)'
_computing_structure_solution 'SHELXTL 6.14 (BrukerAXS Inc., 2003)'
_diffrn_ambient_temperature 150(2)
_diffrn_detector_area_resol_mean 6.667
_diffrn_measured_fraction_theta_full 0.999
_diffrn_measured_fraction_theta_max 0.991
_diffrn_measurement_device_type 'Stoe IPDS II'
_diffrn_measurement_method 'area detector'
_diffrn_radiation_monochromator graphite
_diffrn_radiation_source 'fine-focus sealed tube'
_diffrn_radiation_type MoK\a
_diffrn_radiation_wavelength 0.71073
_diffrn_reflns_av_R_equivalents 0.0687
_diffrn_reflns_av_sigmaI/netI 0.0310
_diffrn_reflns_limit_h_max 32
_diffrn_reflns_limit_h_min -32
_diffrn_reflns_limit_k_max 32
_diffrn_reflns_limit_k_min -32
_diffrn_reflns_limit_l_max 18
_diffrn_reflns_limit_l_min -18
_diffrn_reflns_number 66863
_diffrn_reflns_theta_full 25.25
_diffrn_reflns_theta_max 27.61
_diffrn_reflns_theta_min 1.63
_exptl_absorpt_coefficient_mu 1.058
_exptl_absorpt_correction_T_max 0.715
_exptl_absorpt_correction_T_min 0.618
_exptl_absorpt_correction_type multi-scan
_exptl_absorpt_process_details
;
XPREP in SHELXTL 6.14 (BrukerAXS Inc., 2003)
;
_exptl_crystal_colour 'dark brown'
_exptl_crystal_density_diffrn 1.639
_exptl_crystal_density_method 'not measured'
_exptl_crystal_description block
_exptl_crystal_F_000 4464
_exptl_crystal_size_max 0.32
_exptl_crystal_size_mid 0.28
_exptl_crystal_size_min 0.25
_platon_squeeze_details
;
Spek, A.L. (2003), J.Appl.Cryst. 36, 7-13
;
_refine_diff_density_max 0.641
_refine_diff_density_min -0.796
_refine_diff_density_rms 0.082
_refine_ls_extinction_method none
_refine_ls_goodness_of_fit_ref 1.088
_refine_ls_hydrogen_treatment constr
_refine_ls_matrix_type full
_refine_ls_number_parameters 287
_refine_ls_number_reflns 5111
_refine_ls_number_restraints 19
_refine_ls_restrained_S_all 1.092
_refine_ls_R_factor_all 0.0876
_refine_ls_R_factor_gt 0.0622
_refine_ls_shift/su_max 0.001
_refine_ls_shift/su_mean 0.000
_refine_ls_structure_factor_coef Fsqd
_refine_ls_weighting_details 'calc w=1/[\s^2^(Fo^2^)+(0.0983P)^2^+5.0626P] where P=(Fo^2^+2Fc^2^)/3'
_refine_ls_weighting_scheme calc
_refine_ls_wR_factor_gt 0.1548
_refine_ls_wR_factor_ref 0.1690
_reflns_number_gt 3906
_reflns_number_total 5111
_reflns_threshold_expression >2sigma(I)
_cod_data_source_file c2dt31946b.txt
_cod_data_source_block ks-95s
_cod_original_sg_symbol_H-M 'I 41/a'
_cod_database_code 7020770

loop_
_symmetry_equiv_pos_as_xyz
'x, y, z'
'-x+1/2, -y, z+1/2'
'-y+3/4, x+1/4, z+1/4'
'y+3/4, -x+3/4, z+3/4'
'x+1/2, y+1/2, z+1/2'
'-x+1, -y+1/2, z+1'
'-y+5/4, x+3/4, z+3/4'
'y+5/4, -x+5/4, z+5/4'
'-x, -y, -z'
'x-1/2, y, -z-1/2'
'y-3/4, -x-1/4, -z-1/4'
'-y-3/4, x-3/4, -z-3/4'
'-x+1/2, -y+1/2, -z+1/2'
'x, y+1/2, -z'
'y-1/4, -x+1/4, -z+1/4'
'-y-1/4, x-1/4, -z-1/4'

loop_
_atom_site_label
_atom_site_type_symbol
_atom_site_fract_x
_atom_site_fract_y
_atom_site_fract_z
_atom_site_U_iso_or_equiv
_atom_site_adp_type
_atom_site_occupancy
_atom_site_symmetry_multiplicity
_atom_site_calc_flag
_atom_site_refinement_flags
_atom_site_disorder_assembly
_atom_site_disorder_group
Cu1 Cu 0.448668(18) 0.352042(17) 0.35036(3) 0.04359(16) Uani 1 1 d . . .
N1 N 0.36285(14) 0.38384(15) 0.3540(2) 0.0588(8) Uani 1 1 d . . .
C1 C 0.3337(2) 0.40405(19) 0.2831(3) 0.0678(12) Uani 1 1 d . . .
H1A H 0.3482 0.4026 0.2215 0.081 Uiso 1 1 calc R . .
C2 C 0.2842(2) 0.4266(2) 0.2956(4) 0.0745(13) Uani 1 1 d . . .
H2A H 0.2648 0.4413 0.2443 0.089 Uiso 1 1 calc R . .
C3 C 0.2631(2) 0.4272(2) 0.3851(4) 0.0780(14) Uani 1 1 d . . .
H3A H 0.2285 0.4421 0.3959 0.094 Uiso 1 1 calc R . .
C4 C 0.29236(17) 0.40618(19) 0.4593(4) 0.0661(11) Uani 1 1 d . . .
H4A H 0.2783 0.4065 0.5212 0.079 Uiso 1 1 calc R . .
C5 C 0.34279(16) 0.38467(15) 0.4406(3) 0.0525(9) Uani 1 1 d . . .
C6 C 0.37774(15) 0.36263(15) 0.5150(3) 0.0490(8) Uani 1 1 d . . .
N2 N 0.42836(12) 0.34820(11) 0.48802(19) 0.0417(6) Uani 1 1 d . . .
C7 C 0.36228(18) 0.35683(17) 0.6084(3) 0.0598(10) Uani 1 1 d . . .
H7B H 0.3273 0.3674 0.6276 0.072 Uiso 1 1 calc R . .
C8 C 0.39747(19) 0.33593(18) 0.6727(3) 0.0605(10) Uani 1 1 d . . .
H8A H 0.3866 0.3310 0.7360 0.073 Uiso 1 1 calc R . .
C9 C 0.44890(17) 0.32199(17) 0.6453(3) 0.0530(9) Uani 1 1 d . . .
H9A H 0.4739 0.3079 0.6892 0.064 Uiso 1 1 calc R . .
C10 C 0.46309(15) 0.32914(14) 0.5515(2) 0.0443(7) Uani 1 1 d . . .
C11 C 0.51760(14) 0.31667(13) 0.5160(2) 0.0409(7) Uani 1 1 d . . .
O1 O 0.52601(9) 0.32059(10) 0.42726(15) 0.0424(5) Uani 1 1 d . . .
N3 N 0.55333(12) 0.30361(12) 0.5797(2) 0.0447(6) Uani 1 1 d . . .
N4 N 0.60245(12) 0.29328(12) 0.5361(2) 0.0456(7) Uani 1 1 d . . .
C12 C 0.64245(16) 0.28740(16) 0.5929(3) 0.0507(8) Uani 1 1 d . . .
N5 N 0.63789(16) 0.28917(16) 0.6867(2) 0.0661(10) Uani 1 1 d . . .
H51 H 0.6063 0.2946 0.7127 0.079 Uiso 1 1 calc R . .
H52 H 0.6665 0.2849 0.7221 0.079 Uiso 1 1 calc R . .
C13 C 0.69640(16) 0.28029(18) 0.5530(3) 0.0554(9) Uani 1 1 d . B .
N6 N 0.70755(14) 0.27515(19) 0.4634(3) 0.0687(11) Uani 1 1 d . B .
O2 O 0.67417(12) 0.27023(17) 0.3911(2) 0.0741(9) Uani 1 1 d . . .
N7 N 0.74237(15) 0.2781(2) 0.6038(3) 0.0763(12) Uani 1 1 d . . .
H7A H 0.7450 0.2866 0.6634 0.092 Uiso 0.50 1 calc PR A 1
O3B O 0.7444(3) 0.2835(4) 0.7008(4) 0.084(2) Uani 0.50 1 d P B 2
C14 C 0.76601(17) 0.27183(19) 0.4454(3) 0.0655(11) Uani 1 1 d D . .
C15A C 0.7892(4) 0.2586(4) 0.5425(7) 0.066(3) Uani 0.50 1 d PD B 1
C16A C 0.7761(5) 0.3271(4) 0.4041(9) 0.086(3) Uiso 0.50 1 d PD B 1
H16A H 0.7588 0.3295 0.3425 0.130 Uiso 0.50 1 calc PR B 1
H16B H 0.8148 0.3328 0.3972 0.130 Uiso 0.50 1 calc PR B 1
H16C H 0.7611 0.3545 0.4458 0.130 Uiso 0.50 1 calc PR B 1
C17A C 0.7799(4) 0.2293(4) 0.3703(8) 0.078(3) Uiso 0.50 1 d PD B 1
H17A H 0.7640 0.2398 0.3102 0.117 Uiso 0.50 1 calc PR B 1
H17B H 0.7655 0.1943 0.3894 0.117 Uiso 0.50 1 calc PR B 1
H17C H 0.8189 0.2267 0.3636 0.117 Uiso 0.50 1 calc PR B 1
C18A C 0.8407(4) 0.2887(4) 0.5634(8) 0.078(3) Uiso 0.50 1 d PD B 1
H18A H 0.8537 0.2788 0.6259 0.117 Uiso 0.50 1 calc PR B 1
H18B H 0.8338 0.3275 0.5614 0.117 Uiso 0.50 1 calc PR B 1
H18C H 0.8679 0.2794 0.5165 0.117 Uiso 0.50 1 calc PR B 1
C19A C 0.7957(4) 0.1989(4) 0.5619(9) 0.082(3) Uiso 0.50 1 d PD B 1
H19A H 0.8107 0.1938 0.6247 0.123 Uiso 0.50 1 calc PR B 1
H19B H 0.8200 0.1832 0.5153 0.123 Uiso 0.50 1 calc PR B 1
H19C H 0.7606 0.1812 0.5581 0.123 Uiso 0.50 1 calc PR B 1
C15B C 0.7884(4) 0.2894(4) 0.5450(8) 0.066(3) Uani 0.50 1 d PD B 2
C16B C 0.7715(4) 0.2128(3) 0.4311(8) 0.072(2) Uiso 0.50 1 d PD B 2
H16D H 0.7571 0.1938 0.4858 0.108 Uiso 0.50 1 calc PR B 2
H16E H 0.8095 0.2037 0.4233 0.108 Uiso 0.50 1 calc PR B 2
H16F H 0.7515 0.2021 0.3750 0.108 Uiso 0.50 1 calc PR B 2
C17B C 0.7861(5) 0.3053(4) 0.3691(8) 0.083(3) Uiso 0.50 1 d PD B 2
H17D H 0.7809 0.3432 0.3849 0.124 Uiso 0.50 1 calc PR B 2
H17E H 0.7664 0.2969 0.3114 0.124 Uiso 0.50 1 calc PR B 2
H17F H 0.8244 0.2982 0.3596 0.124 Uiso 0.50 1 calc PR B 2
C18B C 0.7992(6) 0.3501(4) 0.5542(10) 0.103(4) Uiso 0.50 1 d PD B 2
H18D H 0.7676 0.3701 0.5330 0.155 Uiso 0.50 1 calc PR B 2
H18E H 0.8302 0.3599 0.5156 0.155 Uiso 0.50 1 calc PR B 2
H18F H 0.8066 0.3589 0.6199 0.155 Uiso 0.50 1 calc PR B 2
C19B C 0.8379(4) 0.2588(4) 0.5782(8) 0.075(3) Uiso 0.50 1 d PD B 2
H19D H 0.8315 0.2201 0.5723 0.113 Uiso 0.50 1 calc PR B 2
H19E H 0.8452 0.2676 0.6439 0.113 Uiso 0.50 1 calc PR B 2
H19F H 0.8689 0.2689 0.5397 0.113 Uiso 0.50 1 calc PR B 2
B1 B 0.5000 0.2500 0.8750 0.0477(18) Uani 1 4 d S . .
F1 F 0.54020(11) 0.27083(11) 0.81911(19) 0.0713(7) Uani 1 1 d . . .

loop_
_atom_site_aniso_label
_atom_site_aniso_U_11
_atom_site_aniso_U_22
_atom_site_aniso_U_33
_atom_site_aniso_U_23
_atom_site_aniso_U_13
_atom_site_aniso_U_12
Cu1 0.0555(3) 0.0452(2) 0.0300(2) 0.00094(16) 0.00308(17) 0.00154(18)
N1 0.064(2) 0.066(2) 0.0458(18) -0.0017(15) -0.0003(15) 0.0136(16)
C1 0.074(3) 0.074(3) 0.056(2) -0.001(2) -0.012(2) 0.014(2)
C2 0.067(3) 0.082(3) 0.075(3) 0.000(3) -0.012(2) 0.010(2)
C3 0.061(3) 0.084(3) 0.089(4) -0.015(3) -0.010(3) 0.015(2)
C4 0.056(2) 0.075(3) 0.067(3) -0.017(2) 0.006(2) 0.002(2)
C5 0.056(2) 0.0486(19) 0.053(2) -0.0071(16) 0.0043(17) 0.0004(16)
C6 0.053(2) 0.0515(19) 0.0421(19) -0.0073(15) 0.0110(15) -0.0029(15)
N2 0.0492(15) 0.0434(14) 0.0325(13) -0.0027(11) 0.0059(11) -0.0032(12)
C7 0.064(2) 0.065(2) 0.050(2) -0.0059(19) 0.0194(19) 0.0018(19)
C8 0.074(3) 0.069(3) 0.0384(19) -0.0019(17) 0.0173(18) -0.007(2)
C9 0.066(2) 0.060(2) 0.0329(17) 0.0002(15) 0.0070(16) -0.0061(18)
C10 0.059(2) 0.0426(17) 0.0315(16) -0.0024(13) 0.0039(14) -0.0028(15)
C11 0.0544(19) 0.0391(16) 0.0291(15) 0.0018(12) -0.0008(13) -0.0048(14)
O1 0.0493(13) 0.0509(13) 0.0270(10) -0.0002(9) 0.0009(9) -0.0003(10)
N3 0.0487(16) 0.0533(16) 0.0320(14) 0.0007(12) 0.0015(12) -0.0040(13)
N4 0.0493(15) 0.0536(16) 0.0338(14) 0.0003(12) -0.0026(12) -0.0048(13)
C12 0.056(2) 0.060(2) 0.0359(17) 0.0054(15) -0.0072(15) -0.0109(17)
N5 0.067(2) 0.096(3) 0.0348(16) 0.0031(17) -0.0096(15) -0.0116(19)
C13 0.052(2) 0.071(2) 0.043(2) 0.0052(18) -0.0077(16) -0.0053(18)
N6 0.0476(18) 0.117(3) 0.0421(18) 0.0141(19) -0.0084(14) -0.0008(18)
O2 0.0508(16) 0.133(3) 0.0381(15) -0.0008(16) -0.0055(12) 0.0131(17)
N7 0.055(2) 0.127(4) 0.047(2) -0.012(2) -0.0127(16) 0.002(2)
O3B 0.063(4) 0.155(7) 0.033(3) 0.012(3) -0.014(3) -0.030(4)
C14 0.046(2) 0.090(3) 0.060(3) 0.011(2) -0.0013(18) -0.003(2)
C15A 0.042(4) 0.093(8) 0.062(6) -0.001(6) -0.006(4) -0.001(6)
C15B 0.045(4) 0.075(7) 0.078(7) 0.005(6) -0.011(4) 0.001(5)
B1 0.058(3) 0.058(3) 0.027(3) 0.000 0.000 0.000
F1 0.0723(16) 0.0851(17) 0.0565(14) 0.0107(13) 0.0211(12) -0.0045(13)

loop_
_atom_type_symbol
_atom_type_description
_atom_type_scat_dispersion_real
_atom_type_scat_dispersion_imag
_atom_type_scat_source
C C 0.0033 0.0016 'International Tables Vol C Tables 4.2.6.8 and 6.1.1.4'
H H 0.0000 0.0000 'International Tables Vol C Tables 4.2.6.8 and 6.1.1.4'
B B 0.0013 0.0007 'International Tables Vol C Tables 4.2.6.8 and 6.1.1.4'
N N 0.0061 0.0033 'International Tables Vol C Tables 4.2.6.8 and 6.1.1.4'
O O 0.0106 0.0060 'International Tables Vol C Tables 4.2.6.8 and 6.1.1.4'
F F 0.0171 0.0103 'International Tables Vol C Tables 4.2.6.8 and 6.1.1.4'
Cu Cu 0.3201 1.2651 'International Tables Vol C Tables 4.2.6.8 and 6.1.1.4'

loop_
_geom_angle_atom_site_label_1
_geom_angle_atom_site_label_2
_geom_angle_atom_site_label_3
_geom_angle
_geom_angle_site_symmetry_1
_geom_angle_site_symmetry_3
N4 Cu1 O2 90.93(12) 16_656 16_656
N4 Cu1 O1 80.39(11) 16_656 16_656
O2 Cu1 O1 168.03(13) 16_656 16_656
N4 Cu1 N2 171.11(12) 16_656 .
O2 Cu1 N2 94.70(12) 16_656 .
O1 Cu1 N2 94.95(10) 16_656 .
N4 Cu1 N1 96.71(12) 16_656 .
O2 Cu1 N1 92.91(15) 16_656 .
O1 Cu1 N1 96.26(12) 16_656 .
N2 Cu1 N1 76.16(12) . .
N4 Cu1 O1 112.45(10) 16_656 .
O2 Cu1 O1 87.29(13) 16_656 .
O1 Cu1 O1 88.43(12) 16_656 .
N2 Cu1 O1 74.76(10) . .
N1 Cu1 O1 150.83(10) . .
C5 N1 C1 119.3(4) . .
C5 N1 Cu1 112.2(3) . .
C1 N1 Cu1 128.3(3) . .
N1 C1 C2 122.9(5) . .
N1 C1 H1A 118.5 . .
C2 C1 H1A 118.5 . .
C1 C2 C3 117.9(5) . .
C1 C2 H2A 121.0 . .
C3 C2 H2A 121.0 . .
C2 C3 C4 120.1(5) . .
C2 C3 H3A 120.0 . .
C4 C3 H3A 120.0 . .
C3 C4 C5 118.3(4) . .
C3 C4 H4A 120.9 . .
C5 C4 H4A 120.9 . .
N1 C5 C4 121.5(4) . .
N1 C5 C6 116.0(3) . .
C4 C5 C6 122.5(4) . .
N2 C6 C7 119.8(4) . .
N2 C6 C5 116.0(3) . .
C7 C6 C5 124.2(4) . .
C10 N2 C6 119.9(3) . .
C10 N2 Cu1 120.6(2) . .
C6 N2 Cu1 119.3(2) . .
C8 C7 C6 120.1(4) . .
C8 C7 H7B 119.9 . .
C6 C7 H7B 119.9 . .
C7 C8 C9 119.9(4) . .
C7 C8 H8A 120.1 . .
C9 C8 H8A 120.1 . .
C8 C9 C10 118.2(4) . .
C8 C9 H9A 120.9 . .
C10 C9 H9A 120.9 . .
N2 C10 C9 122.0(3) . .
N2 C10 C11 115.8(3) . .
C9 C10 C11 122.2(3) . .
O1 C11 N3 126.1(3) . .
O1 C11 C10 118.0(3) . .
N3 C11 C10 115.8(3) . .
C11 O1 Cu1 109.3(2) . 11_666
C11 O1 Cu1 110.5(2) . .
Cu1 O1 Cu1 140.05(11) 11_666 .
C11 N3 N4 109.3(3) . .
C12 N4 N3 114.6(3) . .
C12 N4 Cu1 129.7(3) . 11_666
N3 N4 Cu1 114.8(2) . 11_666
N4 C12 N5 123.7(4) . .
N4 C12 C13 118.4(3) . .
N5 C12 C13 117.8(4) . .
C12 N5 H51 120.0 . .
C12 N5 H52 120.0 . .
H51 N5 H52 120.0 . .
N6 C13 N7 109.7(4) . .
N6 C13 C12 125.6(4) . .
N7 C13 C12 124.7(4) . .
C13 N6 O2 129.1(4) . .
C13 N6 C14 112.5(3) . .
O2 N6 C14 118.4(3) . .
N6 O2 Cu1 119.2(3) . 11_666
C13 N7 O3B 123.9(5) . .
C13 N7 C15B 110.6(5) . .
O3B N7 C15B 121.9(5) . .
C13 N7 C15A 110.5(5) . .
O3B N7 C15A 124.7(5) . .
C13 N7 H7A 124.8 . .
C15B N7 H7A 117.0 . .
C15A N7 H7A 124.8 . .
C17B C14 N6 115.7(6) . .
C17B C14 C16B 115.4(7) . .
N6 C14 C16B 99.7(5) . .
N6 C14 C16A 100.3(6) . .
N6 C14 C15A 103.0(5) . .
C16A C14 C15A 118.9(7) . .
N6 C14 C17A 112.2(5) . .
C16A C14 C17A 108.4(7) . .
C15A C14 C17A 113.2(7) . .
C17B C14 C15B 112.9(7) . .
N6 C14 C15B 100.1(5) . .
C16B C14 C15B 111.3(6) . .
C18A C15A C19A 110.9(8) . .
C18A C15A C14 112.9(8) . .
C19A C15A C14 114.5(8) . .
C18A C15A N7 111.9(8) . .
C19A C15A N7 106.7(8) . .
C14 C15A N7 99.2(6) . .
C14 C16A H16A 109.5 . .
C14 C16A H16B 109.5 . .
H16A C16A H16B 109.5 . .
C14 C16A H16C 109.5 . .
H16A C16A H16C 109.5 . .
H16B C16A H16C 109.5 . .
C14 C17A H17A 109.5 . .
C14 C17A H17B 109.5 . .
H17A C17A H17B 109.5 . .
C14 C17A H17C 109.5 . .
H17A C17A H17C 109.5 . .
H17B C17A H17C 109.5 . .
C15A C18A H18A 109.5 . .
C15A C18A H18B 109.5 . .
H18A C18A H18B 109.5 . .
C15A C18A H18C 109.5 . .
H18A C18A H18C 109.5 . .
H18B C18A H18C 109.5 . .
C15A C19A H19A 109.5 . .
C15A C19A H19B 109.5 . .
H19A C19A H19B 109.5 . .
C15A C19A H19C 109.5 . .
H19A C19A H19C 109.5 . .
H19B C19A H19C 109.5 . .
N7 C15B C19B 111.3(8) . .
N7 C15B C18B 106.3(9) . .
C19B C15B C18B 108.9(8) . .
N7 C15B C14 100.7(6) . .
C19B C15B C14 115.0(8) . .
C18B C15B C14 114.1(9) . .
C14 C16B H16D 109.5 . .
C14 C16B H16E 109.5 . .
H16D C16B H16E 109.5 . .
C14 C16B H16F 109.5 . .
H16D C16B H16F 109.5 . .
H16E C16B H16F 109.5 . .
C14 C17B H17D 109.5 . .
C14 C17B H17E 109.5 . .
H17D C17B H17E 109.5 . .
C14 C17B H17F 109.5 . .
H17D C17B H17F 109.5 . .
H17E C17B H17F 109.5 . .
C15B C18B H18D 109.5 . .
C15B C18B H18E 109.5 . .
H18D C18B H18E 109.5 . .
C15B C18B H18F 109.5 . .
H18D C18B H18F 109.5 . .
H18E C18B H18F 109.5 . .
C15B C19B H19D 109.5 . .
C15B C19B H19E 109.5 . .
H19D C19B H19E 109.5 . .
C15B C19B H19F 109.5 . .
H19D C19B H19F 109.5 . .
H19E C19B H19F 109.5 . .
F1 B1 F1 109.47(12) 11_667 .
F1 B1 F1 109.5(2) 11_667 16_657
F1 B1 F1 109.46(12) . 16_657
F1 B1 F1 109.46(12) 11_667 6_554
F1 B1 F1 109.5(2) . 6_554
F1 B1 F1 109.46(12) 16_657 6_554

loop_
_geom_bond_atom_site_label_1
_geom_bond_atom_site_label_2
_geom_bond_distance
_geom_bond_site_symmetry_2
Cu1 N4 1.958(3) 16_656
Cu1 O2 1.961(3) 16_656
Cu1 O1 1.994(2) 16_656
Cu1 N2 2.031(3) .
Cu1 N1 2.281(3) .
Cu1 O1 2.352(2) .
N1 C5 1.333(5) .
N1 C1 1.343(5) .
C1 C2 1.368(7) .
C1 H1A 0.9500 .
C2 C3 1.380(8) .
C2 H2A 0.9500 .
C3 C4 1.389(7) .
C3 H3A 0.9500 .
C4 C5 1.392(6) .
C4 H4A 0.9500 .
C5 C6 1.479(6) .
C6 N2 1.367(5) .
C6 C7 1.395(5) .
N2 C10 1.339(5) .
C7 C8 1.372(7) .
C7 H7B 0.9500 .
C8 C9 1.384(6) .
C8 H8A 0.9500 .
C9 C10 1.396(5) .
C9 H9A 0.9500 .
C10 C11 1.483(5) .
C11 O1 1.286(4) .
C11 N3 1.314(4) .
O1 Cu1 1.994(2) 11_666
N3 N4 1.397(4) .
N4 C12 1.293(5) .
N4 Cu1 1.958(3) 11_666
C12 N5 1.343(5) .
C12 C13 1.471(6) .
N5 H51 0.8800 .
N5 H52 0.8800 .
C13 N6 1.314(5) .
C13 N7 1.356(5) .
N6 O2 1.331(4) .
N6 C14 1.481(5) .
O2 Cu1 1.961(3) 11_666
N7 O3B 1.392(7) .
N7 C15B 1.449(12) .
N7 C15A 1.536(12) .
N7 H7A 0.8800 .
C14 C17B 1.460(10) .
C14 C16B 1.491(9) .
C14 C16A 1.518(10) .
C14 C15A 1.536(10) .
C14 C17A 1.548(9) .
C14 C15B 1.588(11) .
C15A C18A 1.518(10) .
C15A C19A 1.521(11) .
C16A H16A 0.9800 .
C16A H16B 0.9800 .
C16A H16C 0.9800 .
C17A H17A 0.9800 .
C17A H17B 0.9800 .
C17A H17C 0.9800 .
C18A H18A 0.9800 .
C18A H18B 0.9800 .
C18A H18C 0.9800 .
C19A H19A 0.9800 .
C19A H19B 0.9800 .
C19A H19C 0.9800 .
C15B C19B 1.527(10) .
C15B C18B 1.540(11) .
C16B H16D 0.9800 .
C16B H16E 0.9800 .
C16B H16F 0.9800 .
C17B H17D 0.9800 .
C17B H17E 0.9800 .
C17B H17F 0.9800 .
C18B H18D 0.9800 .
C18B H18E 0.9800 .
C18B H18F 0.9800 .
C19B H19D 0.9800 .
C19B H19E 0.9800 .
C19B H19F 0.9800 .
B1 F1 1.381(2) 11_667
B1 F1 1.381(2) .
B1 F1 1.381(2) 16_657
B1 F1 1.381(2) 6_554

loop_
_geom_hbond_atom_site_label_D
_geom_hbond_atom_site_label_H
_geom_hbond_atom_site_label_A
_geom_hbond_distance_DH
_geom_hbond_distance_HA
_geom_hbond_distance_DA
_geom_hbond_angle_DHA
N5 H51 F1 0.88 2.32 3.115(5) 150.7
N5 H52 O3B 0.88 1.97 2.666(8) 135.4

loop_
_platon_squeeze_void_nr
_platon_squeeze_void_average_x
_platon_squeeze_void_average_y
_platon_squeeze_void_average_z
_platon_squeeze_void_volume
_platon_squeeze_void_count_electrons
_platon_squeeze_void_content
1 0.250 0.000 0.024 257 108 '3(BF4)^-^ + MeOH'
2 0.250 0.500 -0.054 256 108 ' '
3 0.750 0.500 -0.015 257 108 ' '
4 0.750 1.000 -0.031 257 108 ' '
